data_1007206
loop_
_publ_author_name
'Durif, A'
'Averbuch-Pouchot, M T'
'Guitel, J C'

_publ_section_title
;
Structure of Disodium Strontium Tetrametaphosphate Hexahydrate, Sr
Na~2~ P~4~ O~12~ (H~2~ O)~6~
;
_journal_coden_ASTM ACSCEE
_journal_name_full 'Acta Crystallographica C (39,1983-)'
_journal_page_first 812
_journal_page_last 813
_journal_volume 39
_journal_year 1983
_chemical_formula_structural 'Na2 Sr (P4 O12) (H2 O)6'
_chemical_formula_sum 'H12 Na2 O18 P4 Sr'
_chemical_name_systematic
;
Disodium strontium cyclo-tetraphosphate hexahydrate
;
_space_group_IT_number 44
_symmetry_cell_setting orthorhombic
_symmetry_Int_Tables_number 44
_symmetry_space_group_name_Hall 'I -2 2'
_symmetry_space_group_name_H-M 'I 2 m m'
_cell_angle_alpha 90
_cell_angle_beta 90
_cell_angle_gamma 90
_cell_formula_units_Z 2
_cell_length_a 7.332(5)
_cell_length_b 7.663(5)
_cell_length_c 14.408(8)
_cell_volume 809.5
_refine_ls_R_factor_all 0.033
_cod_database_code 1007206

loop_
_symmetry_equiv_pos_as_xyz
x,y,z
x,-y,-z
x,y,-z
x,-y,z
1/2+x,1/2+y,1/2+z
1/2+x,1/2-y,1/2-z
1/2+x,1/2+y,1/2-z
1/2+x,1/2-y,1/2+z

loop_
_atom_site_label
_atom_site_type_symbol
_atom_site_symmetry_multiplicity
_atom_site_Wyckoff_symbol
_atom_site_fract_x
_atom_site_fract_y
_atom_site_fract_z
_atom_site_occupancy
_atom_site_attached_hydrogens
_atom_site_calc_flag
Sr1 Sr2+ 2 b 0. 0. 0.5 1. 0 d
P1 P5+ 8 e 0.8494(2) 0.1953(2) 0.10311(8) 1. 0 d
Na1 Na1+ 4 d 0.1175(5) 0. 0.2636(2) 1. 0 d
O1 O2- 8 e 0.0072(8) 0.2196(5) 0.1669(2) 1. 0 d
O2 O2- 8 e 0.1871(6) 0.1907(5) 0.3895(3) 1. 0 d
O3 O2- 4 c 0.4326(7) 0.2962(7) 0.5 1. 0 d
O4 O2- 4 d 0.2722(8) 0.5 0.6078(4) 1. 0 d
O5 O2- 4 c 0.3321(11) 0.2049(10) 0. 1. 2 d
O6 O2- 4 d 0.2789(10) 0.5 0.1469(5) 1. 2 d
O7 O2- 4 d 0.3924(12) 0. 0.1790(8) 1. 2 d

loop_
_atom_type_symbol
_atom_type_oxidation_number
Sr2+ 2.000
P5+ 5.000
Na1+ 1.000
O2- -2.000
